data_4078630
loop_
_publ_author_name
'Suess, Daniel L. M.'
'Peters, Jonas C.'

_publ_section_title
;
 Late-Metal Diphosphinosulfinyl S(O)P2Pincer-type Complexes
;
_journal_issue 15
_journal_name_full Organometallics
_journal_page_first 5213
_journal_paper_doi 10.1021/om3001229
_journal_volume 31
_journal_year 2012
_chemical_formula_sum 'C36 H28 Cl Ir O3 P2 S'
_chemical_formula_weight 830.23
_chemical_name_systematic
; 
 ? 
;
_space_group_IT_number 14
_symmetry_cell_setting monoclinic
_symmetry_space_group_name_Hall '-P 2ybc'
_symmetry_space_group_name_H-M 'P 1 21/c 1'
_atom_sites_solution_hydrogens geom
_atom_sites_solution_primary direct
_atom_sites_solution_secondary difmap
_audit_creation_method SHELXL-97
_cell_angle_alpha 90.00
_cell_angle_beta 104.127(2)
_cell_angle_gamma 90.00
_cell_formula_units_Z 4
_cell_length_a 17.1826(12)
_cell_length_b 9.3648(7)
_cell_length_c 19.5299(14)
_cell_measurement_reflns_used 9901
_cell_measurement_temperature 100(2)
_cell_measurement_theta_max 33.11
_cell_measurement_theta_min 2.20
_cell_volume 3047.5(4)
_computing_cell_refinement 'Bruker SAINT'
_computing_data_collection 'Bruker APEX2'
_computing_data_reduction 'Bruker SAINT'
_computing_molecular_graphics 'Bruker SHELXTL'
_computing_publication_material 'Bruker SHELXTL'
_computing_structure_refinement 'SHELXL-97 (Sheldrick, 2008)'
_computing_structure_solution 'SHELXS-97 (Sheldrick, 2008)'
_diffrn_ambient_temperature 100(2)
_diffrn_detector_area_resol_mean 8.3
_diffrn_measured_fraction_theta_full 0.997
_diffrn_measured_fraction_theta_max 0.997
_diffrn_measurement_device_type 'Bruker APEX-II CCD'
_diffrn_measurement_method '\f and \w scans'
_diffrn_radiation_monochromator graphite
_diffrn_radiation_source 'fine-focus sealed tube'
_diffrn_radiation_type MoK\a
_diffrn_radiation_wavelength 0.71073
_diffrn_reflns_av_R_equivalents 0.0601
_diffrn_reflns_av_sigmaI/netI 0.0379
_diffrn_reflns_limit_h_max 29
_diffrn_reflns_limit_h_min -26
_diffrn_reflns_limit_k_max 15
_diffrn_reflns_limit_k_min -15
_diffrn_reflns_limit_l_max 33
_diffrn_reflns_limit_l_min -33
_diffrn_reflns_number 117710
_diffrn_reflns_theta_full 37.07
_diffrn_reflns_theta_max 37.07
_diffrn_reflns_theta_min 2.15
_exptl_absorpt_coefficient_mu 4.680
_exptl_absorpt_correction_T_max 0.7665
_exptl_absorpt_correction_T_min 0.4258
_exptl_absorpt_correction_type multi-scan
_exptl_absorpt_process_details 'SADABS v2008/1 (Bruker-AXS, 2008)'
_exptl_crystal_colour yellow
_exptl_crystal_density_diffrn 1.810
_exptl_crystal_density_meas ?
_exptl_crystal_density_method 'not measured'
_exptl_crystal_description prism
_exptl_crystal_F_000 1632
_exptl_crystal_size_max 0.22
_exptl_crystal_size_mid 0.07
_exptl_crystal_size_min 0.06
_refine_diff_density_max 7.405
_refine_diff_density_min -2.049
_refine_diff_density_rms 0.172
_refine_ls_extinction_method none
_refine_ls_goodness_of_fit_ref 1.032
_refine_ls_hydrogen_treatment constr
_refine_ls_matrix_type full
_refine_ls_number_parameters 397
_refine_ls_number_reflns 15523
_refine_ls_number_restraints 0
_refine_ls_restrained_S_all 1.032
_refine_ls_R_factor_all 0.0484
_refine_ls_R_factor_gt 0.0320
_refine_ls_shift/su_max 0.004
_refine_ls_shift/su_mean 0.000
_refine_ls_structure_factor_coef Fsqd
_refine_ls_weighting_details 'calc w=1/[\s^2^(Fo^2^)+(0.0325P)^2^+4.2230P] where P=(Fo^2^+2Fc^2^)/3'
_refine_ls_weighting_scheme calc
_refine_ls_wR_factor_gt 0.0688
_refine_ls_wR_factor_ref 0.0747
_reflns_number_gt 12389
_reflns_number_total 15523
_reflns_threshold_expression >2sigma(I)
_cod_data_source_file om3001229_si_002.cif
_cod_data_source_block (SOP2)IrCl(O2)
_cod_depositor_comments
;
The following automatic conversions were performed:

'_symmetry_cell_setting' value 'Monoclinic' changed to 'monoclinic'
according to /home/saulius/struct/CIF-dictionaries/cif_core.dic
dictionary named 'cif_core.dic' version 2.4.2 from 2011-04-26.

Automatic conversion script
Id: cif_fix_values 1891 2012-01-12 08:04:46Z andrius 

The following automatic conversions were performed:

'_exptl_crystal_density_meas' value 'not measured' was changed to '?'
- the value is perceived as not measured.

Automatic conversion script
Id: cif_fix_values 3008 2015-01-20 13:52:24Z robertas 
;
_cod_original_sg_symbol_H-M P2(1)/c
_cod_database_code 4078630

loop_
_symmetry_equiv_pos_as_xyz
'x, y, z'
'-x, y+1/2, -z+1/2'
'-x, -y, -z'
'x, -y-1/2, z-1/2'

loop_
_atom_site_label
_atom_site_type_symbol
_atom_site_fract_x
_atom_site_fract_y
_atom_site_fract_z
_atom_site_U_iso_or_equiv
_atom_site_adp_type
_atom_site_occupancy
_atom_site_symmetry_multiplicity
_atom_site_calc_flag
_atom_site_refinement_flags
Ir1 Ir 0.726886(5) 0.879560(8) 0.310545(4) 0.01129(2) Uani 1 1 d .
Cl1 Cl 0.85013(4) 0.75673(6) 0.35724(3) 0.01864(10) Uani 1 1 d .
S1 S 0.61466(3) 0.99495(6) 0.26785(3) 0.01346(9) Uani 1 1 d .
P2 P 0.79294(4) 1.08938(6) 0.30302(3) 0.01200(10) Uani 1 1 d .
P1 P 0.70558(4) 0.90617(6) 0.42069(3) 0.01189(10) Uani 1 1 d .
O2 O 0.67938(12) 0.69145(19) 0.26662(10) 0.0199(4) Uani 1 1 d .
O3 O 0.54532(11) 0.9324(2) 0.21797(10) 0.0206(4) Uani 1 1 d .
O1 O 0.71402(12) 0.77190(19) 0.21700(10) 0.0192(3) Uani 1 1 d .
C31 C 0.86966(14) 1.0704(2) 0.25354(12) 0.0142(4) Uani 1 1 d .
C1 C 0.67468(14) 0.7400(2) 0.45577(13) 0.0146(4) Uani 1 1 d .
C20 C 0.71796(14) 1.2052(2) 0.24725(12) 0.0146(4) Uani 1 1 d .
C2 C 0.64054(18) 0.6317(3) 0.40833(15) 0.0240(5) Uani 1 1 d .
H2 H 0.6352 0.6445 0.3592 0.029 Uiso 1 1 calc R
C12 C 0.77387(15) 1.1166(3) 0.52154(13) 0.0170(4) Uani 1 1 d .
H12 H 0.7326 1.1794 0.4979 0.020 Uiso 1 1 calc R
C8 C 0.84109(15) 0.8885(3) 0.53003(14) 0.0192(4) Uani 1 1 d .
H8 H 0.8460 0.7956 0.5120 0.023 Uiso 1 1 calc R
C7 C 0.77850(14) 0.9783(2) 0.49601(12) 0.0144(4) Uani 1 1 d .
C19 C 0.63880(15) 1.1554(3) 0.22843(13) 0.0157(4) Uani 1 1 d .
C14 C 0.57877(14) 1.0612(2) 0.34076(13) 0.0142(4) Uani 1 1 d .
C13 C 0.61803(14) 1.0219(2) 0.40928(12) 0.0138(4) Uani 1 1 d .
C25 C 0.84162(15) 1.1986(3) 0.37777(13) 0.0158(4) Uani 1 1 d .
C15 C 0.50856(15) 1.1418(3) 0.32580(14) 0.0179(4) Uani 1 1 d .
H15 H 0.4819 1.1640 0.2784 0.022 Uiso 1 1 calc R
C6 C 0.68215(16) 0.7195(3) 0.52823(13) 0.0176(4) Uani 1 1 d .
H6 H 0.7047 0.7925 0.5608 0.021 Uiso 1 1 calc R
C34 C 0.98543(16) 1.0380(3) 0.17618(14) 0.0201(5) Uani 1 1 d .
H34 H 1.0254 1.0253 0.1507 0.024 Uiso 1 1 calc R
C36 C 0.93509(15) 1.1636(3) 0.26359(14) 0.0182(4) Uani 1 1 d .
H36 H 0.9400 1.2395 0.2966 0.022 Uiso 1 1 calc R
C30 C 0.91026(16) 1.1435(3) 0.42374(14) 0.0217(5) Uani 1 1 d .
H30 H 0.9278 1.0496 0.4169 0.026 Uiso 1 1 calc R
C18 C 0.58542(14) 1.0684(3) 0.46441(13) 0.0150(4) Uani 1 1 d .
H18 H 0.6103 1.0420 0.5116 0.018 Uiso 1 1 calc R
C17 C 0.51693(15) 1.1530(3) 0.45064(14) 0.0168(4) Uani 1 1 d .
H17 H 0.4963 1.1865 0.4886 0.020 Uiso 1 1 calc R
C16 C 0.47837(16) 1.1890(3) 0.38162(14) 0.0189(4) Uani 1 1 d .
H16 H 0.4312 1.2460 0.3726 0.023 Uiso 1 1 calc R
C21 C 0.73502(17) 1.3350(3) 0.21921(14) 0.0191(4) Uani 1 1 d .
H21 H 0.7881 1.3720 0.2317 0.023 Uiso 1 1 calc R
C23 C 0.59730(18) 1.3541(3) 0.15233(15) 0.0234(5) Uani 1 1 d .
H23 H 0.5570 1.4041 0.1190 0.028 Uiso 1 1 calc R
C35 C 0.99316(15) 1.1459(3) 0.22549(14) 0.0201(5) Uani 1 1 d .
H35 H 1.0381 1.2081 0.2335 0.024 Uiso 1 1 calc R
C32 C 0.86231(16) 0.9616(3) 0.20333(14) 0.0191(4) Uani 1 1 d .
H32 H 0.8184 0.8970 0.1962 0.023 Uiso 1 1 calc R
C26 C 0.8146(2) 1.3347(3) 0.38971(15) 0.0248(5) Uani 1 1 d .
H26 H 0.7671 1.3721 0.3594 0.030 Uiso 1 1 calc R
C24 C 0.57857(16) 1.2258(3) 0.17999(13) 0.0196(4) Uani 1 1 d .
H24 H 0.5259 1.1873 0.1661 0.023 Uiso 1 1 calc R
C11 C 0.83037(17) 1.1625(3) 0.58213(15) 0.0223(5) Uani 1 1 d .
H11 H 0.8272 1.2565 0.5996 0.027 Uiso 1 1 calc R
C5 C 0.65654(17) 0.5917(3) 0.55267(15) 0.0215(5) Uani 1 1 d .
H5 H 0.6623 0.5776 0.6018 0.026 Uiso 1 1 calc R
C4 C 0.62279(19) 0.4858(3) 0.50521(16) 0.0268(6) Uani 1 1 d .
H4 H 0.6052 0.3993 0.5219 0.032 Uiso 1 1 calc R
C33 C 0.91908(17) 0.9479(3) 0.16376(15) 0.0219(5) Uani 1 1 d .
H33 H 0.9125 0.8768 0.1281 0.026 Uiso 1 1 calc R
C9 C 0.89629(16) 0.9357(3) 0.59055(15) 0.0229(5) Uani 1 1 d .
H9 H 0.9382 0.8740 0.6141 0.027 Uiso 1 1 calc R
C22 C 0.67449(18) 1.4106(3) 0.17291(15) 0.0228(5) Uani 1 1 d .
H22 H 0.6859 1.5008 0.1553 0.027 Uiso 1 1 calc R
C28 C 0.9267(2) 1.3618(4) 0.49030(16) 0.0376(9) Uani 1 1 d .
H28 H 0.9563 1.4182 0.5282 0.045 Uiso 1 1 calc R
C10 C 0.89059(18) 1.0716(3) 0.61656(15) 0.0245(5) Uani 1 1 d .
H10 H 0.9281 1.1024 0.6581 0.029 Uiso 1 1 calc R
C3 C 0.6144(2) 0.5054(3) 0.43300(17) 0.0310(7) Uani 1 1 d .
H3 H 0.5910 0.4326 0.4006 0.037 Uiso 1 1 calc R
C29 C 0.95302(19) 1.2259(4) 0.47959(15) 0.0315(7) Uani 1 1 d .
H29 H 1.0003 1.1889 0.5104 0.038 Uiso 1 1 calc R
C27 C 0.8577(3) 1.4157(3) 0.44632(17) 0.0388(9) Uani 1 1 d .
H27 H 0.8394 1.5084 0.4546 0.047 Uiso 1 1 calc R

loop_
_atom_site_aniso_label
_atom_site_aniso_U_11
_atom_site_aniso_U_22
_atom_site_aniso_U_33
_atom_site_aniso_U_23
_atom_site_aniso_U_13
_atom_site_aniso_U_12
Ir1 0.01102(4) 0.01087(3) 0.01249(4) -0.00117(3) 0.00387(3) -0.00081(3)
Cl1 0.0165(2) 0.0190(2) 0.0217(3) 0.0036(2) 0.0071(2) 0.00593(19)
S1 0.0120(2) 0.0163(2) 0.0116(2) -0.00112(17) 0.00203(18) -0.00019(18)
P2 0.0125(2) 0.0124(2) 0.0113(2) -0.00009(17) 0.00331(19) -0.00125(18)
P1 0.0110(2) 0.0120(2) 0.0126(2) 0.00004(17) 0.00279(19) -0.00030(17)
O2 0.0264(9) 0.0157(7) 0.0205(9) -0.0058(6) 0.0113(7) -0.0069(7)
O3 0.0150(8) 0.0250(9) 0.0190(9) -0.0048(7) -0.0015(7) -0.0031(7)
O1 0.0245(9) 0.0189(8) 0.0163(8) -0.0060(6) 0.0093(7) -0.0061(7)
C31 0.0129(9) 0.0165(9) 0.0132(10) 0.0017(7) 0.0030(8) -0.0021(7)
C1 0.0140(9) 0.0148(9) 0.0149(10) 0.0017(7) 0.0031(8) -0.0017(7)
C20 0.0179(10) 0.0142(9) 0.0122(9) 0.0000(7) 0.0046(8) 0.0011(7)
C2 0.0318(14) 0.0229(11) 0.0170(11) -0.0012(9) 0.0050(10) -0.0104(10)
C12 0.0176(10) 0.0169(9) 0.0177(10) -0.0024(8) 0.0066(8) -0.0037(8)
C8 0.0164(10) 0.0179(10) 0.0210(11) 0.0012(8) 0.0001(9) -0.0012(8)
C7 0.0153(10) 0.0153(9) 0.0124(9) 0.0006(7) 0.0028(8) -0.0023(7)
C19 0.0172(10) 0.0171(9) 0.0134(10) 0.0009(7) 0.0049(8) 0.0034(8)
C14 0.0129(9) 0.0155(9) 0.0151(10) 0.0007(7) 0.0054(8) 0.0000(7)
C13 0.0127(9) 0.0145(9) 0.0145(10) 0.0008(7) 0.0038(8) 0.0007(7)
C25 0.0188(10) 0.0161(9) 0.0132(10) -0.0005(7) 0.0052(8) -0.0055(8)
C15 0.0152(10) 0.0210(10) 0.0186(11) 0.0046(8) 0.0060(8) 0.0056(8)
C6 0.0211(11) 0.0169(9) 0.0156(10) -0.0005(8) 0.0058(9) -0.0010(8)
C34 0.0178(11) 0.0256(11) 0.0189(11) 0.0052(9) 0.0085(9) 0.0034(9)
C36 0.0167(10) 0.0228(10) 0.0159(10) 0.0001(8) 0.0053(8) -0.0038(8)
C30 0.0177(11) 0.0309(13) 0.0164(11) -0.0005(9) 0.0038(9) -0.0061(9)
C18 0.0147(10) 0.0176(9) 0.0138(10) 0.0001(7) 0.0054(8) 0.0003(8)
C17 0.0177(10) 0.0167(9) 0.0180(11) 0.0013(8) 0.0081(9) 0.0018(8)
C16 0.0182(10) 0.0194(10) 0.0216(12) 0.0044(8) 0.0094(9) 0.0052(8)
C21 0.0246(12) 0.0163(9) 0.0183(11) 0.0028(8) 0.0089(9) 0.0012(8)
C23 0.0264(13) 0.0273(12) 0.0183(11) 0.0079(9) 0.0088(10) 0.0124(10)
C35 0.0149(10) 0.0272(12) 0.0182(11) 0.0038(9) 0.0042(9) -0.0039(9)
C32 0.0194(11) 0.0182(10) 0.0215(12) -0.0026(8) 0.0083(9) -0.0033(8)
C26 0.0417(16) 0.0157(10) 0.0179(12) -0.0011(8) 0.0089(11) -0.0042(10)
C24 0.0170(10) 0.0264(12) 0.0156(11) 0.0030(9) 0.0045(9) 0.0053(9)
C11 0.0246(12) 0.0221(11) 0.0220(12) -0.0072(9) 0.0091(10) -0.0082(9)
C5 0.0250(12) 0.0196(10) 0.0216(12) 0.0036(9) 0.0088(10) -0.0017(9)
C4 0.0371(16) 0.0197(11) 0.0253(14) 0.0040(10) 0.0108(12) -0.0092(11)
C33 0.0237(12) 0.0213(11) 0.0237(13) -0.0017(9) 0.0116(10) 0.0019(9)
C9 0.0184(11) 0.0266(12) 0.0199(12) 0.0029(9) -0.0025(9) -0.0033(9)
C22 0.0313(14) 0.0209(11) 0.0185(11) 0.0068(9) 0.0103(10) 0.0071(10)
C28 0.055(2) 0.0402(17) 0.0177(13) -0.0073(12) 0.0086(13) -0.0342(16)
C10 0.0265(13) 0.0301(13) 0.0149(11) -0.0035(10) 0.0012(10) -0.0097(11)
C3 0.0433(18) 0.0240(12) 0.0260(14) -0.0020(11) 0.0091(13) -0.0176(12)
C29 0.0251(14) 0.0526(19) 0.0155(12) -0.0044(12) 0.0028(10) -0.0195(13)
C27 0.078(3) 0.0202(12) 0.0194(13) -0.0062(10) 0.0151(16) -0.0174(15)

loop_
_atom_type_symbol
_atom_type_description
_atom_type_scat_dispersion_real
_atom_type_scat_dispersion_imag
_atom_type_scat_source
C C 0.0033 0.0016 'International Tables Vol C Tables 4.2.6.8 and 6.1.1.4'
H H 0.0000 0.0000 'International Tables Vol C Tables 4.2.6.8 and 6.1.1.4'
O O 0.0106 0.0060 'International Tables Vol C Tables 4.2.6.8 and 6.1.1.4'
P P 0.1023 0.0942 'International Tables Vol C Tables 4.2.6.8 and 6.1.1.4'
S S 0.1246 0.1234 'International Tables Vol C Tables 4.2.6.8 and 6.1.1.4'
Cl Cl 0.1484 0.1585 'International Tables Vol C Tables 4.2.6.8 and 6.1.1.4'
Ir Ir -1.4442 7.9887 'International Tables Vol C Tables 4.2.6.8 and 6.1.1.4'

loop_
_geom_angle_atom_site_label_1
_geom_angle_atom_site_label_2
_geom_angle_atom_site_label_3
_geom_angle
O2 Ir1 O1 41.92(7)
O2 Ir1 S1 92.36(6)
O1 Ir1 S1 90.57(6)
O2 Ir1 P1 110.54(5)
O1 Ir1 P1 152.40(5)
S1 Ir1 P1 88.63(2)
O2 Ir1 P2 150.09(5)
O1 Ir1 P2 108.17(5)
S1 Ir1 P2 87.50(2)
P1 Ir1 P2 99.37(2)
O2 Ir1 Cl1 88.35(6)
O1 Ir1 Cl1 89.77(6)
S1 Ir1 Cl1 179.24(2)
P1 Ir1 Cl1 91.37(2)
P2 Ir1 Cl1 91.75(2)
O3 S1 C19 106.68(12)
O3 S1 C14 106.54(11)
C19 S1 C14 102.26(11)
O3 S1 Ir1 123.63(8)
C19 S1 Ir1 107.71(8)
C14 S1 Ir1 108.04(8)
C25 P2 C31 103.34(11)
C25 P2 C20 105.38(11)
C31 P2 C20 103.75(11)
C25 P2 Ir1 124.81(8)
C31 P2 Ir1 112.58(8)
C20 P2 Ir1 105.01(8)
C7 P1 C13 105.29(11)
C7 P1 C1 102.67(11)
C13 P1 C1 104.18(11)
C7 P1 Ir1 124.55(8)
C13 P1 Ir1 105.49(8)
C1 P1 Ir1 112.82(8)
O1 O2 Ir1 69.41(10)
O2 O1 Ir1 68.66(10)
C32 C31 C36 119.0(2)
C32 C31 P2 119.30(18)
C36 C31 P2 121.69(19)
C2 C1 C6 119.2(2)
C2 C1 P1 118.73(19)
C6 C1 P1 122.04(18)
C21 C20 C19 118.1(2)
C21 C20 P2 124.52(19)
C19 C20 P2 117.24(17)
C3 C2 C1 120.3(3)
C3 C2 H2 119.9
C1 C2 H2 119.9
C7 C12 C11 119.8(2)
C7 C12 H12 120.1
C11 C12 H12 120.1
C9 C8 C7 119.8(2)
C9 C8 H8 120.1
C7 C8 H8 120.1
C12 C7 C8 119.5(2)
C12 C7 P1 123.14(19)
C8 C7 P1 117.37(18)
C24 C19 C20 122.4(2)
C24 C19 S1 118.8(2)
C20 C19 S1 118.75(18)
C15 C14 C13 122.4(2)
C15 C14 S1 117.96(18)
C13 C14 S1 119.41(17)
C14 C13 C18 117.8(2)
C14 C13 P1 117.79(17)
C18 C13 P1 124.39(18)
C30 C25 C26 119.6(2)
C30 C25 P2 117.50(19)
C26 C25 P2 122.9(2)
C16 C15 C14 118.6(2)
C16 C15 H15 120.7
C14 C15 H15 120.7
C5 C6 C1 120.2(2)
C5 C6 H6 119.9
C1 C6 H6 119.9
C35 C34 C33 120.1(2)
C35 C34 H34 120.0
C33 C34 H34 120.0
C35 C36 C31 120.5(2)
C35 C36 H36 119.8
C31 C36 H36 119.8
C29 C30 C25 120.1(3)
C29 C30 H30 119.9
C25 C30 H30 119.9
C17 C18 C13 120.5(2)
C17 C18 H18 119.7
C13 C18 H18 119.7
C18 C17 C16 120.4(2)
C18 C17 H17 119.8
C16 C17 H17 119.8
C15 C16 C17 120.2(2)
C15 C16 H16 119.9
C17 C16 H16 119.9
C20 C21 C22 120.2(3)
C20 C21 H21 119.9
C22 C21 H21 119.9
C24 C23 C22 120.8(2)
C24 C23 H23 119.6
C22 C23 H23 119.6
C34 C35 C36 120.1(2)
C34 C35 H35 120.0
C36 C35 H35 120.0
C33 C32 C31 120.1(2)
C33 C32 H32 119.9
C31 C32 H32 119.9
C27 C26 C25 119.7(3)
C27 C26 H26 120.2
C25 C26 H26 120.2
C23 C24 C19 118.2(3)
C23 C24 H24 120.9
C19 C24 H24 120.9
C10 C11 C12 120.3(2)
C10 C11 H11 119.9
C12 C11 H11 119.9
C4 C5 C6 120.0(3)
C4 C5 H5 120.0
C6 C5 H5 120.0
C5 C4 C3 120.4(2)
C5 C4 H4 119.8
C3 C4 H4 119.8
C32 C33 C34 120.2(2)
C32 C33 H33 119.9
C34 C33 H33 119.9
C10 C9 C8 120.6(3)
C10 C9 H9 119.7
C8 C9 H9 119.7
C23 C22 C21 120.1(2)
C23 C22 H22 119.9
C21 C22 H22 119.9
C27 C28 C29 120.4(3)
C27 C28 H28 119.8
C29 C28 H28 119.8
C11 C10 C9 120.0(3)
C11 C10 H10 120.0
C9 C10 H10 120.0
C2 C3 C4 120.0(3)
C2 C3 H3 120.0
C4 C3 H3 120.0
C28 C29 C30 119.9(3)
C28 C29 H29 120.0
C30 C29 H29 120.0
C28 C27 C26 120.3(3)
C28 C27 H27 119.9
C26 C27 H27 119.9

loop_
_geom_bond_atom_site_label_1
_geom_bond_atom_site_label_2
_geom_bond_distance
Ir1 O2 2.0405(17)
Ir1 O1 2.0508(18)
Ir1 S1 2.1901(6)
Ir1 P1 2.2820(6)
Ir1 P2 2.2918(6)
Ir1 Cl1 2.3867(6)
S1 O3 1.4644(19)
S1 C19 1.783(2)
S1 C14 1.795(2)
P2 C25 1.811(2)
P2 C31 1.823(2)
P2 C20 1.827(2)
P1 C7 1.814(2)
P1 C13 1.823(2)
P1 C1 1.831(2)
O2 O1 1.464(3)
C31 C32 1.398(3)
C31 C36 1.399(3)
C1 C2 1.402(4)
C1 C6 1.403(3)
C20 C21 1.393(3)
C20 C19 1.399(3)
C2 C3 1.392(4)
C2 H2 0.9500
C12 C7 1.397(3)
C12 C11 1.402(4)
C12 H12 0.9500
C8 C9 1.395(4)
C8 C7 1.399(3)
C8 H8 0.9500
C19 C24 1.387(3)
C14 C15 1.392(3)
C14 C13 1.393(3)
C13 C18 1.399(3)
C25 C30 1.395(4)
C25 C26 1.396(4)
C15 C16 1.389(4)
C15 H15 0.9500
C6 C5 1.398(3)
C6 H6 0.9500
C34 C35 1.379(4)
C34 C33 1.391(4)
C34 H34 0.9500
C36 C35 1.393(4)
C36 H36 0.9500
C30 C29 1.391(4)
C30 H30 0.9500
C18 C17 1.389(3)
C18 H18 0.9500
C17 C16 1.390(4)
C17 H17 0.9500
C16 H16 0.9500
C21 C22 1.393(4)
C21 H21 0.9500
C23 C24 1.387(4)
C23 C22 1.393(4)
C23 H23 0.9500
C35 H35 0.9500
C32 C33 1.390(4)
C32 H32 0.9500
C26 C27 1.395(4)
C26 H26 0.9500
C24 H24 0.9500
C11 C10 1.381(4)
C11 H11 0.9500
C5 C4 1.385(4)
C5 H5 0.9500
C4 C3 1.395(4)
C4 H4 0.9500
C33 H33 0.9500
C9 C10 1.382(4)
C9 H9 0.9500
C22 H22 0.9500
C28 C27 1.379(6)
C28 C29 1.384(5)
C28 H28 0.9500
C10 H10 0.9500
C3 H3 0.9500
C29 H29 0.9500
C27 H27 0.9500
